data_7041314
loop_
_publ_author_name
'Nicasio, Antonio I.'
'Montilla, Francisco'
'\'Alvarez, Eleuterio'
'Colodrero, Rosario P.'
'Galindo, Agust\'in'

_publ_section_title
;
 Synthesis and structural characterization of homochiral 2D coordination
 polymers of zinc and copper with conformationally flexible ditopic
 imidazolium-based dicarboxylate ligands.
;
_journal_issue 2
_journal_name_full 'Dalton transactions (Cambridge, England : 2003)'
_journal_page_first 471
_journal_page_last 482
_journal_paper_doi 10.1039/c6dt03712g
_journal_volume 46
_journal_year 2017
_chemical_absolute_configuration rmad
_chemical_formula_moiety 'C52 H76 N8 O16 Zn2'
_chemical_formula_sum 'C52 H76 N8 O16 Zn2'
_chemical_formula_weight 1199.99
_chemical_name_systematic
; 
 ? 
;
_space_group_IT_number 19
_symmetry_cell_setting orthorhombic
_symmetry_space_group_name_Hall 'P 2ac 2ab'
_symmetry_space_group_name_H-M 'P 21 21 21'
_atom_sites_solution_hydrogens geom
_atom_sites_solution_primary direct
_atom_sites_solution_secondary difmap
_audit_creation_method SHELXL-97
_audit_update_record
;
2016-07-13 deposited with the CCDC.
2016-12-01 downloaded from the CCDC.
;
_cell_angle_alpha 90.00
_cell_angle_beta 90.00
_cell_angle_gamma 90.00
_cell_formula_units_Z 4
_cell_length_a 13.1331(16)
_cell_length_b 19.104(2)
_cell_length_c 24.643(2)
_cell_measurement_reflns_used 8442
_cell_measurement_temperature 213(2)
_cell_measurement_theta_max 25.56
_cell_measurement_theta_min 2.50
_cell_volume 6182.8(11)
_computing_cell_refinement 'APEX2 Software Suite (Bruker, 2007)'
_computing_data_collection 'APEX2 Software Suite (Bruker, 2007)'
_computing_data_reduction 'APEX2 Software Suite (Bruker, 2007)'
_computing_molecular_graphics 'SHELXTL (Sheldrick, 2008)'
_computing_publication_material 'SHELXTL and publCIF (Westrip, 2010)'
_computing_structure_refinement 'SHELXL97 (Sheldrick, 2008)'
_computing_structure_solution 'SIR2002 (Burla et al., 2003)'
_diffrn_ambient_temperature 213(2)
_diffrn_detector_area_resol_mean 8.26
_diffrn_measured_fraction_theta_full 0.999
_diffrn_measured_fraction_theta_max 0.999
_diffrn_measurement_device_type
; 
 Bruker-Nonius X8kappa APEX II CCD area detector 
;
_diffrn_measurement_method 'phi and omega scans with narrow frames'
_diffrn_radiation_monochromator graphite
_diffrn_radiation_source 'fine-focus sealed tube'
_diffrn_radiation_type MoK\a
_diffrn_radiation_wavelength 0.71073
_diffrn_reflns_av_R_equivalents 0.0932
_diffrn_reflns_av_sigmaI/netI 0.0873
_diffrn_reflns_limit_h_max 15
_diffrn_reflns_limit_h_min -11
_diffrn_reflns_limit_k_max 17
_diffrn_reflns_limit_k_min -22
_diffrn_reflns_limit_l_max 29
_diffrn_reflns_limit_l_min -29
_diffrn_reflns_number 56025
_diffrn_reflns_theta_full 25.25
_diffrn_reflns_theta_max 25.25
_diffrn_reflns_theta_min 1.65
_diffrn_standards_decay_% 0
_exptl_absorpt_coefficient_mu 0.844
_exptl_absorpt_correction_T_max 0.7289
_exptl_absorpt_correction_T_min 0.6777
_exptl_absorpt_correction_type multi-scan
_exptl_absorpt_process_details
; 
program SADABS, Bruker (2001). 
;
_exptl_crystal_colour colourless
_exptl_crystal_density_diffrn 1.289
_exptl_crystal_density_method 'not measured'
_exptl_crystal_description plate
_exptl_crystal_F_000 2528
_exptl_crystal_size_max 0.50
_exptl_crystal_size_mid 0.40
_exptl_crystal_size_min 0.40
_platon_squeeze_details
;
 The unit cell cpntains 8 hydorgen bonded water molecules which
 have been traeted as a diffuse contribution to the overall
 scattering without specif atom positions by SQUEEZE/PLATON.
;
_refine_diff_density_max 1.937
_refine_diff_density_min -1.382
_refine_diff_density_rms 0.142
_refine_ls_abs_structure_details 'Flack H D (1983), Acta Cryst. A39, 876-881'
_refine_ls_abs_structure_Flack 0.012(17)
_refine_ls_extinction_method none
_refine_ls_goodness_of_fit_ref 1.038
_refine_ls_hydrogen_treatment constr
_refine_ls_matrix_type full
_refine_ls_number_parameters 703
_refine_ls_number_reflns 11097
_refine_ls_number_restraints 0
_refine_ls_restrained_S_all 1.038
_refine_ls_R_factor_all 0.1014
_refine_ls_R_factor_gt 0.0728
_refine_ls_shift/su_max 0.000
_refine_ls_shift/su_mean 0.000
_refine_ls_structure_factor_coef Fsqd
_refine_ls_weighting_details 'calc w=1/[\s^2^(Fo^2^)+(0.1923P)^2^+0.0000P] where P=(Fo^2^+2Fc^2^)/3'
_refine_ls_weighting_scheme calc
_refine_ls_wR_factor_gt 0.1634
_refine_ls_wR_factor_ref 0.2145
_reflns_number_gt 9487
_reflns_number_total 11097
_reflns_threshold_expression >2sigma(I)
_cod_data_source_file c6dt03712g2.cif
_cod_data_source_block 2
_cod_depositor_comments
;
The following automatic conversions were performed:

'_symmetry_cell_setting' value 'Orthorhombic' changed to
'orthorhombic' according to
/usr/data/users/saulius/crontab/automatic-downloads/rss-feeds/RSC/lib/dictionaries/cif_core.dic
dictionary named 'cif_core.dic' version 2.4.2 from 2011-04-26.

Automatic conversion script
Id: cif_fix_values 4268 2015-11-12 08:31:59Z antanas 

 Adding full bibliography for 7041314--7041318.cif.
;
_cod_original_cell_volume 6182.9(11)
_cod_database_code 7041314

loop_
_symmetry_equiv_pos_as_xyz
'x, y, z'
'-x+1/2, -y, z+1/2'
'-x, y+1/2, -z+1/2'
'x+1/2, -y+1/2, -z'

loop_
_atom_site_label
_atom_site_type_symbol
_atom_site_fract_x
_atom_site_fract_y
_atom_site_fract_z
_atom_site_U_iso_or_equiv
_atom_site_adp_type
_atom_site_occupancy
_atom_site_symmetry_multiplicity
_atom_site_calc_flag
_atom_site_refinement_flags
Zn1 Zn 0.56002(6) 0.14464(4) 0.48378(3) 0.0288(2) Uani 1 1 d .
Zn2 Zn 0.58496(6) 0.62524(4) 0.45261(3) 0.0265(2) Uani 1 1 d .
O1 O 0.4236(4) 0.1114(2) 0.4671(2) 0.0355(11) Uani 1 1 d .
O2 O 0.4490(4) 0.0079(3) 0.5085(2) 0.0427(13) Uani 1 1 d .
O3 O 0.6757(4) 0.0806(3) 0.4746(2) 0.0379(12) Uani 1 1 d .
O4 O 0.5991(5) 0.0368(3) 0.4019(3) 0.0533(15) Uani 1 1 d .
O5 O 0.5559(4) 0.1966(3) 0.5528(2) 0.0389(12) Uani 1 1 d .
O6 O 0.6941(7) 0.1501(5) 0.5906(3) 0.088(3) Uani 1 1 d .
O7 O 0.5635(4) 0.2216(3) 0.4294(2) 0.0377(12) Uani 1 1 d .
O8 O 0.7115(5) 0.2582(3) 0.4657(2) 0.0487(14) Uani 1 1 d .
O9 O 0.7004(4) 0.5609(2) 0.4362(2) 0.0351(12) Uani 1 1 d .
O10 O 0.8185(4) 0.6435(3) 0.4225(3) 0.0472(14) Uani 1 1 d .
O11 O 0.4546(4) 0.5756(3) 0.4548(2) 0.0345(11) Uani 1 1 d .
O12 O 0.5017(5) 0.4730(3) 0.4197(3) 0.066(2) Uani 1 1 d .
O13 O 0.6165(5) 0.6660(3) 0.5228(2) 0.0442(14) Uani 1 1 d .
O14 O 0.5739(4) 0.7724(3) 0.49173(19) 0.0401(12) Uani 1 1 d .
O15 O 0.5954(4) 0.6827(2) 0.3880(2) 0.0345(11) Uani 1 1 d .
O16 O 0.4407(4) 0.7295(3) 0.3744(3) 0.0504(14) Uani 1 1 d .
N1 N 0.1571(4) 0.1760(3) 0.4150(3) 0.0326(13) Uani 1 1 d .
N2 N 0.2270(4) 0.0810(3) 0.4465(3) 0.0311(13) Uani 1 1 d .
N3 N 0.7306(4) 0.3642(3) 0.3938(2) 0.0275(12) Uani 1 1 d .
N4 N 0.8179(4) 0.4606(3) 0.3900(2) 0.0265(12) Uani 1 1 d .
N5 N 0.6544(4) 0.8293(3) 0.3741(2) 0.0299(13) Uani 1 1 d .
N6 N 0.7274(4) 0.9173(3) 0.4139(2) 0.0278(12) Uani 1 1 d .
N7 N 0.2568(4) 0.5622(3) 0.4206(2) 0.0280(12) Uani 1 1 d .
N8 N 0.1808(4) 0.6619(3) 0.4273(2) 0.0297(13) Uani 1 1 d .
C1 C 0.2399(5) 0.1358(4) 0.4144(3) 0.0345(16) Uani 1 1 d .
H1 H 0.2990 0.1450 0.3940 0.041 Uiso 1 1 d R
C2 C 0.0880(5) 0.1454(4) 0.4499(3) 0.0354(15) Uani 1 1 d .
H2 H 0.0228 0.1623 0.4585 0.042 Uiso 1 1 d R
C3 C 0.1323(5) 0.0863(4) 0.4693(3) 0.0364(17) Uani 1 1 d .
H3 H 0.1032 0.0546 0.4940 0.044 Uiso 1 1 d R
C4 C 0.1416(5) 0.2373(4) 0.3805(3) 0.0300(15) Uani 1 1 d .
H4 H 0.2034 0.2429 0.3580 0.036 Uiso 1 1 d R
C5 C 0.0515(6) 0.2276(4) 0.3419(3) 0.0377(16) Uani 1 1 d .
H5 H -0.0109 0.2238 0.3643 0.045 Uiso 1 1 d R
C6 C 0.0598(10) 0.1610(5) 0.3082(4) 0.068(3) Uani 1 1 d .
H6A H 0.1217 0.1624 0.2868 0.102 Uiso 1 1 d R
H6B H 0.0014 0.1575 0.2842 0.102 Uiso 1 1 d R
H6C H 0.0614 0.1208 0.3322 0.102 Uiso 1 1 d R
C7 C 0.0395(7) 0.2921(5) 0.3056(3) 0.048(2) Uani 1 1 d .
H7A H 0.1005 0.2981 0.2839 0.072 Uiso 1 1 d R
H7B H 0.0293 0.3332 0.3280 0.072 Uiso 1 1 d R
H7C H -0.0187 0.2859 0.2819 0.072 Uiso 1 1 d R
C8 C 0.3000(5) 0.0228(3) 0.4552(3) 0.0320(15) Uani 1 1 d .
H8 H 0.2688 -0.0102 0.4813 0.038 Uiso 1 1 d R
C9 C 0.3188(7) -0.0176(4) 0.4011(4) 0.0424(18) Uani 1 1 d .
H9 H 0.3610 0.0118 0.3769 0.051 Uiso 1 1 d R
C10 C 0.3777(9) -0.0866(6) 0.4138(5) 0.073(3) Uani 1 1 d .
H10A H 0.3438 -0.1114 0.4430 0.109 Uiso 1 1 d R
H10B H 0.4468 -0.0754 0.4246 0.109 Uiso 1 1 d R
H10C H 0.3791 -0.1159 0.3817 0.109 Uiso 1 1 d R
C11 C 0.2220(9) -0.0356(6) 0.3727(5) 0.068(3) Uani 1 1 d .
H11A H 0.1880 -0.0734 0.3918 0.101 Uiso 1 1 d R
H11B H 0.2371 -0.0504 0.3359 0.101 Uiso 1 1 d R
H11C H 0.1780 0.0051 0.3718 0.101 Uiso 1 1 d R
C12 C 0.3994(5) 0.0488(3) 0.4798(3) 0.0303(14) Uani 1 1 d .
C13 C 0.6670(6) 0.0390(4) 0.4335(3) 0.0380(17) Uani 1 1 d .
C14 C 0.6302(6) 0.1957(4) 0.5849(3) 0.0376(17) Uani 1 1 d .
C15 C 0.7237(5) 0.4333(3) 0.3882(3) 0.0258(13) Uani 1 1 d .
H15 H 0.6631 0.4587 0.3837 0.031 Uiso 1 1 d R
C16 C 0.8860(5) 0.4059(3) 0.3960(3) 0.0308(15) Uani 1 1 d .
H16 H 0.9573 0.4099 0.3977 0.037 Uiso 1 1 d R
C17 C 0.8318(5) 0.3451(3) 0.3988(3) 0.0295(14) Uani 1 1 d .
H17 H 0.8578 0.2997 0.4033 0.035 Uiso 1 1 d R
C18 C 0.6421(5) 0.3174(4) 0.3882(3) 0.0307(15) Uani 1 1 d .
H18 H 0.5799 0.3460 0.3930 0.037 Uiso 1 1 d R
C19 C 0.6428(6) 0.2617(4) 0.4324(3) 0.0336(16) Uani 1 1 d .
C20 C 0.6375(7) 0.2842(5) 0.3314(3) 0.047(2) Uani 1 1 d .
H20 H 0.5705 0.2607 0.3287 0.056 Uiso 1 1 d R
C21 C 0.7174(9) 0.2279(5) 0.3218(4) 0.059(3) Uani 1 1 d .
H21A H 0.7828 0.2497 0.3150 0.088 Uiso 1 1 d R
H21B H 0.6981 0.1998 0.2907 0.088 Uiso 1 1 d R
H21C H 0.7222 0.1982 0.3537 0.088 Uiso 1 1 d R
C22 C 0.6390(9) 0.3407(6) 0.2869(4) 0.064(3) Uani 1 1 d .
H22A H 0.5882 0.3761 0.2950 0.096 Uiso 1 1 d R
H22B H 0.6239 0.3194 0.2521 0.096 Uiso 1 1 d R
H22C H 0.7058 0.3623 0.2856 0.096 Uiso 1 1 d R
C23 C 0.8477(5) 0.5340(3) 0.3824(3) 0.0295(15) Uani 1 1 d .
H23 H 0.9187 0.5382 0.3955 0.035 Uiso 1 1 d R
C24 C 0.7831(5) 0.5845(3) 0.4171(3) 0.0325(15) Uani 1 1 d .
C25 C 0.8484(6) 0.5551(4) 0.3224(4) 0.0429(19) Uani 1 1 d .
H25 H 0.8740 0.6038 0.3207 0.052 Uiso 1 1 d R
C26 C 0.9203(8) 0.5110(5) 0.2895(4) 0.059(2) Uani 1 1 d .
H26A H 0.9889 0.5163 0.3034 0.089 Uiso 1 1 d R
H26B H 0.9182 0.5258 0.2519 0.089 Uiso 1 1 d R
H26C H 0.9001 0.4622 0.2920 0.089 Uiso 1 1 d R
C27 C 0.7399(7) 0.5555(5) 0.2983(4) 0.051(2) Uani 1 1 d .
H27A H 0.7130 0.5082 0.2982 0.076 Uiso 1 1 d R
H27B H 0.7421 0.5733 0.2615 0.076 Uiso 1 1 d R
H27C H 0.6964 0.5852 0.3202 0.076 Uiso 1 1 d R
C28 C 0.6527(5) 0.8986(4) 0.3799(3) 0.0327(15) Uani 1 1 d .
H28 H 0.6066 0.9292 0.3630 0.039 Uiso 1 1 d R
C29 C 0.7777(5) 0.8564(3) 0.4293(3) 0.0299(14) Uani 1 1 d .
H29 H 0.8336 0.8536 0.4530 0.036 Uiso 1 1 d R
C30 C 0.7326(5) 0.8025(3) 0.4044(3) 0.0316(15) Uani 1 1 d .
H30 H 0.7511 0.7551 0.4072 0.038 Uiso 1 1 d R
C31 C 0.5845(6) 0.7892(4) 0.3380(3) 0.0337(15) Uani 1 1 d .
H31 H 0.5308 0.8215 0.3250 0.040 Uiso 1 1 d R
C32 C 0.5329(6) 0.7295(3) 0.3703(3) 0.0306(15) Uani 1 1 d .
C33 C 0.6431(8) 0.7615(6) 0.2883(3) 0.055(2) Uani 1 1 d .
H33 H 0.7036 0.7358 0.3015 0.066 Uiso 1 1 d R
C34 C 0.5784(9) 0.7116(5) 0.2553(4) 0.061(2) Uani 1 1 d .
H34A H 0.5149 0.7342 0.2456 0.092 Uiso 1 1 d R
H34B H 0.5642 0.6700 0.2766 0.092 Uiso 1 1 d R
H34C H 0.6148 0.6985 0.2226 0.092 Uiso 1 1 d R
C35 C 0.6796(12) 0.8242(7) 0.2553(5) 0.086(4) Uani 1 1 d .
H35A H 0.6912 0.8098 0.2180 0.129 Uiso 1 1 d R
H35B H 0.7426 0.8419 0.2706 0.129 Uiso 1 1 d R
H35C H 0.6283 0.8607 0.2561 0.129 Uiso 1 1 d R
C36 C 0.7596(6) 0.9885(3) 0.4295(3) 0.0336(16) Uani 1 1 d .
H36 H 0.7912 0.9856 0.4659 0.040 Uiso 1 1 d R
C37 C 0.8392(6) 1.0192(4) 0.3904(4) 0.0424(19) Uani 1 1 d .
H37 H 0.8539 1.0674 0.4028 0.051 Uiso 1 1 d R
C38 C 0.9400(7) 0.9773(5) 0.3946(5) 0.064(3) Uani 1 1 d .
H38A H 0.9305 0.9310 0.3792 0.096 Uiso 1 1 d R
H38B H 0.9593 0.9730 0.4325 0.096 Uiso 1 1 d R
H38C H 0.9932 1.0016 0.3750 0.096 Uiso 1 1 d R
C39 C 0.8031(9) 1.0242(6) 0.3342(5) 0.072(3) Uani 1 1 d .
H39A H 0.8384 0.9900 0.3120 0.108 Uiso 1 1 d R
H39B H 0.8166 1.0708 0.3204 0.108 Uiso 1 1 d R
H39C H 0.7305 1.0151 0.3331 0.108 Uiso 1 1 d R
C40 C 0.2685(5) 0.6311(4) 0.4155(3) 0.0274(14) Uani 1 1 d .
H40 H 0.3287 0.6540 0.4052 0.033 Uiso 1 1 d R
C41 C 0.1584(6) 0.5477(4) 0.4362(3) 0.0373(17) Uani 1 1 d .
H41 H 0.1300 0.5032 0.4420 0.045 Uiso 1 1 d R
C42 C 0.1107(5) 0.6098(4) 0.4415(3) 0.0348(16) Uani 1 1 d .
H42 H 0.0430 0.6168 0.4526 0.042 Uiso 1 1 d R
C43 C 0.3316(5) 0.5069(3) 0.4052(3) 0.0378(16) Uani 1 1 d .
H43 H 0.3066 0.4626 0.4213 0.038 Uiso 1 1 d R
C44 C 0.4379(6) 0.5195(4) 0.4289(3) 0.0395(17) Uani 1 1 d .
C45 C 0.3363(7) 0.4954(4) 0.3444(4) 0.049(2) Uani 1 1 d .
H45 H 0.3764 0.4522 0.3384 0.059 Uiso 1 1 d R
C46 C 0.3931(10) 0.5556(6) 0.3146(4) 0.073(3) Uani 1 1 d .
H46A H 0.3554 0.5988 0.3190 0.109 Uiso 1 1 d R
H46B H 0.3985 0.5445 0.2763 0.109 Uiso 1 1 d R
H46C H 0.4607 0.5610 0.3299 0.109 Uiso 1 1 d R
C47 C 0.2314(8) 0.4828(5) 0.3201(4) 0.061(3) Uani 1 1 d .
H47A H 0.1953 0.4484 0.3417 0.092 Uiso 1 1 d R
H47B H 0.2387 0.4656 0.2832 0.092 Uiso 1 1 d R
H47C H 0.1935 0.5263 0.3197 0.092 Uiso 1 1 d R
C48 C 0.6130(5) 0.7333(4) 0.5249(3) 0.0345(17) Uani 1 1 d .
C49 C 0.6657(5) 0.7610(4) 0.5757(3) 0.0318(15) Uani 1 1 d .
H49 H 0.7347 0.7401 0.5758 0.038 Uiso 1 1 d R
C50 C 0.6146(6) 0.7372(5) 0.6290(3) 0.0415(18) Uani 1 1 d .
H50 H 0.6146 0.6854 0.6286 0.050 Uiso 1 1 d R
C51 C 0.5076(8) 0.7591(7) 0.6332(4) 0.068(3) Uani 1 1 d .
H51A H 0.4779 0.7396 0.6659 0.102 Uiso 1 1 d R
H51B H 0.4704 0.7423 0.6018 0.102 Uiso 1 1 d R
H51C H 0.5040 0.8098 0.6346 0.102 Uiso 1 1 d R
C52 C 0.6779(9) 0.7590(7) 0.6775(4) 0.069(3) Uani 1 1 d .
H52A H 0.7387 0.7830 0.6651 0.103 Uiso 1 1 d R
H52B H 0.6973 0.7179 0.6982 0.103 Uiso 1 1 d R
H52C H 0.6384 0.7902 0.7004 0.103 Uiso 1 1 d R

loop_
_atom_site_aniso_label
_atom_site_aniso_U_11
_atom_site_aniso_U_22
_atom_site_aniso_U_33
_atom_site_aniso_U_23
_atom_site_aniso_U_13
_atom_site_aniso_U_12
Zn1 0.0331(4) 0.0122(4) 0.0411(4) 0.0013(3) 0.0008(3) -0.0033(3)
Zn2 0.0322(4) 0.0101(3) 0.0372(4) -0.0017(3) -0.0027(3) -0.0014(3)
O1 0.028(2) 0.020(2) 0.058(3) 0.003(2) -0.003(2) -0.0023(19)
O2 0.037(3) 0.027(3) 0.065(3) 0.010(3) -0.002(2) 0.004(2)
O3 0.048(3) 0.016(2) 0.049(3) -0.016(2) 0.007(2) 0.001(2)
O4 0.047(3) 0.041(3) 0.072(4) -0.013(3) -0.008(3) 0.017(3)
O5 0.035(3) 0.022(3) 0.060(3) -0.019(2) 0.007(3) -0.005(2)
O6 0.126(7) 0.066(5) 0.071(5) -0.023(4) -0.035(5) 0.051(5)
O7 0.037(3) 0.023(3) 0.053(3) 0.009(2) 0.001(2) -0.011(2)
O8 0.051(3) 0.040(3) 0.056(3) 0.017(3) -0.006(3) -0.006(3)
O9 0.043(3) 0.010(2) 0.052(3) -0.002(2) 0.004(2) 0.001(2)
O10 0.058(3) 0.007(2) 0.077(4) -0.005(2) 0.005(3) -0.001(2)
O11 0.036(3) 0.026(3) 0.042(3) -0.005(2) -0.001(2) -0.004(2)
O12 0.045(4) 0.030(3) 0.124(6) -0.021(4) -0.016(4) 0.005(3)
O13 0.065(4) 0.027(3) 0.040(3) -0.015(2) -0.003(3) -0.013(2)
O14 0.046(3) 0.036(3) 0.038(3) -0.007(2) -0.006(2) 0.001(2)
O15 0.047(3) 0.014(2) 0.043(3) 0.0046(19) -0.004(2) -0.003(2)
O16 0.033(3) 0.034(3) 0.084(4) 0.015(3) 0.005(3) -0.002(2)
N1 0.025(3) 0.028(3) 0.044(4) 0.000(3) 0.003(2) 0.003(2)
N2 0.025(3) 0.019(3) 0.049(4) 0.002(3) 0.001(2) -0.001(2)
N3 0.025(3) 0.014(3) 0.044(3) 0.003(2) 0.001(2) -0.003(2)
N4 0.027(3) 0.010(3) 0.043(3) 0.007(2) 0.000(2) 0.001(2)
N5 0.032(3) 0.017(3) 0.041(3) 0.002(2) 0.003(2) -0.003(2)
N6 0.031(3) 0.007(3) 0.045(3) 0.001(2) 0.006(2) -0.004(2)
N7 0.031(3) 0.011(3) 0.042(3) -0.004(2) -0.002(2) -0.003(2)
N8 0.021(3) 0.034(3) 0.034(3) -0.007(3) -0.001(2) -0.003(2)
C1 0.019(3) 0.037(4) 0.048(4) 0.004(3) 0.001(3) 0.002(3)
C2 0.022(3) 0.036(4) 0.048(4) 0.001(3) 0.009(3) 0.001(3)
C3 0.030(4) 0.032(4) 0.047(4) 0.000(3) 0.006(3) -0.009(3)
C4 0.026(3) 0.027(4) 0.037(4) 0.001(3) 0.000(3) 0.009(3)
C5 0.038(4) 0.029(4) 0.046(4) -0.008(3) -0.006(3) 0.006(3)
C6 0.097(8) 0.042(5) 0.065(6) -0.027(5) -0.019(6) 0.012(5)
C7 0.052(5) 0.049(5) 0.043(4) -0.003(4) -0.015(4) 0.013(4)
C8 0.027(3) 0.017(3) 0.053(4) 0.006(3) 0.004(3) 0.000(3)
C9 0.053(5) 0.019(4) 0.055(5) -0.004(3) -0.001(4) 0.000(3)
C10 0.075(7) 0.047(6) 0.096(8) -0.016(6) -0.018(6) 0.016(5)
C11 0.068(6) 0.050(6) 0.085(7) -0.019(5) -0.002(5) 0.000(5)
C12 0.031(3) 0.018(3) 0.042(4) 0.005(3) 0.006(3) 0.006(3)
C13 0.037(4) 0.026(4) 0.051(5) 0.005(3) 0.006(3) 0.003(3)
C14 0.044(4) 0.025(4) 0.044(4) 0.000(3) 0.004(3) 0.001(3)
C15 0.026(3) 0.011(3) 0.041(4) 0.005(3) -0.003(3) 0.000(2)
C16 0.016(3) 0.016(3) 0.060(4) -0.004(3) -0.005(3) 0.003(2)
C17 0.028(3) 0.012(3) 0.049(4) 0.002(3) 0.001(3) 0.002(3)
C18 0.021(3) 0.019(3) 0.052(4) 0.004(3) -0.002(3) -0.010(3)
C19 0.037(4) 0.019(3) 0.045(4) -0.002(3) 0.003(3) 0.000(3)
C20 0.052(5) 0.037(5) 0.051(5) 0.002(4) 0.005(4) -0.017(4)
C21 0.086(7) 0.038(5) 0.052(5) -0.020(4) 0.013(5) -0.001(5)
C22 0.081(7) 0.066(7) 0.045(5) 0.015(5) -0.017(5) -0.025(6)
C23 0.027(3) 0.008(3) 0.053(4) 0.002(3) 0.003(3) -0.004(2)
C24 0.033(4) 0.012(3) 0.052(4) -0.001(3) -0.001(3) 0.004(3)
C25 0.045(4) 0.020(4) 0.063(5) 0.009(3) 0.010(4) -0.004(3)
C26 0.065(6) 0.050(5) 0.062(5) 0.007(4) 0.026(5) 0.008(5)
C27 0.063(6) 0.040(5) 0.050(5) 0.017(4) -0.004(4) -0.004(4)
C28 0.033(4) 0.014(3) 0.051(4) -0.002(3) -0.001(3) 0.000(3)
C29 0.034(3) 0.015(3) 0.041(4) 0.001(3) -0.002(3) 0.000(3)
C30 0.036(4) 0.008(3) 0.051(4) 0.002(3) 0.007(3) -0.001(3)
C31 0.039(4) 0.018(3) 0.044(4) 0.002(3) -0.003(3) -0.006(3)
C32 0.043(4) 0.011(3) 0.037(4) -0.003(3) 0.007(3) -0.003(3)
C33 0.071(6) 0.057(6) 0.037(4) -0.002(4) 0.004(4) -0.026(5)
C34 0.082(7) 0.044(5) 0.058(5) -0.008(4) -0.010(5) 0.006(5)
C35 0.124(11) 0.072(8) 0.062(7) -0.011(6) 0.032(7) -0.041(8)
C36 0.037(4) 0.008(3) 0.056(4) -0.006(3) 0.000(3) 0.002(3)
C37 0.046(4) 0.018(4) 0.064(5) -0.003(3) 0.013(4) -0.006(3)
C38 0.038(5) 0.052(6) 0.102(8) -0.007(5) 0.018(5) -0.009(4)
C39 0.073(7) 0.057(7) 0.087(8) 0.003(6) 0.028(6) -0.019(6)
C40 0.024(3) 0.021(3) 0.037(4) 0.006(3) -0.003(2) -0.002(3)
C41 0.035(4) 0.024(4) 0.052(5) -0.005(3) -0.003(3) -0.011(3)
C42 0.024(3) 0.034(4) 0.047(4) -0.003(3) 0.004(3) -0.006(3)
C43 0.035(4) 0.021(3) 0.059(5) -0.007(3) -0.003(3) -0.001(3)
C44 0.038(4) 0.014(3) 0.066(5) 0.001(3) 0.001(4) 0.004(3)
C45 0.058(5) 0.026(4) 0.062(6) -0.010(4) 0.001(4) 0.006(4)
C46 0.099(9) 0.063(7) 0.057(6) -0.013(5) 0.009(5) 0.000(6)
C47 0.071(6) 0.047(6) 0.065(6) -0.018(5) -0.019(5) 0.011(5)
C48 0.024(3) 0.040(4) 0.040(4) -0.012(3) 0.002(3) -0.004(3)
C49 0.032(4) 0.017(3) 0.046(4) -0.004(3) -0.003(3) -0.003(3)
C50 0.041(4) 0.042(5) 0.042(4) 0.001(4) -0.003(3) 0.001(3)
C51 0.064(6) 0.080(8) 0.060(6) 0.005(5) 0.009(5) 0.011(6)
C52 0.081(7) 0.085(8) 0.040(5) -0.001(5) 0.002(5) -0.015(6)

loop_
_atom_type_symbol
_atom_type_description
_atom_type_scat_dispersion_real
_atom_type_scat_dispersion_imag
_atom_type_scat_source
C C 0.0033 0.0016 'International Tables Vol C Tables 4.2.6.8 and 6.1.1.4'
H H 0.0000 0.0000 'International Tables Vol C Tables 4.2.6.8 and 6.1.1.4'
N N 0.0061 0.0033 'International Tables Vol C Tables 4.2.6.8 and 6.1.1.4'
O O 0.0106 0.0060 'International Tables Vol C Tables 4.2.6.8 and 6.1.1.4'
Zn Zn 0.2839 1.4301 'International Tables Vol C Tables 4.2.6.8 and 6.1.1.4'

loop_
_geom_angle_atom_site_label_1
_geom_angle_atom_site_label_2
_geom_angle_atom_site_label_3
_geom_angle
_geom_angle_site_symmetry_1
_geom_angle_site_symmetry_3
O1 Zn1 O3 119.0(2) . .
O1 Zn1 O5 108.7(2) . .
O3 Zn1 O5 115.8(2) . .
O1 Zn1 O7 96.9(2) . .
O3 Zn1 O7 111.4(2) . .
O5 Zn1 O7 102.1(2) . .
O15 Zn2 O13 119.3(2) . .
O15 Zn2 O11 111.1(2) . .
O13 Zn2 O11 110.8(2) . .
O15 Zn2 O9 97.4(2) . .
O13 Zn2 O9 105.4(2) . .
O11 Zn2 O9 111.9(2) . .
C12 O1 Zn1 119.0(5) . .
C13 O3 Zn1 113.9(5) . .
C14 O5 Zn1 121.0(5) . .
C19 O7 Zn1 114.8(5) . .
C24 O9 Zn2 120.6(4) . .
C44 O11 Zn2 123.1(5) . .
C48 O13 Zn2 115.3(5) . .
C32 O15 Zn2 128.6(5) . .
C1 N1 C2 107.5(6) . .
C1 N1 C4 124.7(6) . .
C2 N1 C4 127.5(6) . .
C1 N2 C3 107.7(6) . .
C1 N2 C8 126.6(6) . .
C3 N2 C8 125.6(6) . .
C15 N3 C17 109.6(5) . .
C15 N3 C18 122.6(6) . .
C17 N3 C18 127.3(6) . .
C15 N4 C16 107.7(5) . .
C15 N4 C23 127.8(5) . .
C16 N4 C23 124.3(5) . .
C28 N5 C30 109.0(6) . .
C28 N5 C31 124.4(6) . .
C30 N5 C31 126.6(6) . .
C28 N6 C29 107.1(5) . .
C28 N6 C36 128.3(6) . .
C29 N6 C36 124.4(6) . .
C40 N7 C41 109.5(6) . .
C40 N7 C43 126.9(6) . .
C41 N7 C43 123.2(6) . .
C40 N8 C42 108.1(6) . .
C40 N8 C49 123.0(6) . 4_466
C42 N8 C49 128.9(6) . 4_466
N2 C1 N1 110.1(6) . .
N2 C1 H1 124.9 . .
N1 C1 H1 124.9 . .
C3 C2 N1 106.8(6) . .
C3 C2 H2 126.6 . .
N1 C2 H2 126.6 . .
C2 C3 N2 107.8(6) . .
C2 C3 H3 126.1 . .
N2 C3 H3 126.1 . .
N1 C4 C5 111.9(6) . .
N1 C4 C14 111.0(6) . 4_456
C5 C4 C14 111.6(6) . 4_456
N1 C4 H4 107.4 . .
C5 C4 H4 107.4 . .
C14 C4 H4 107.4 4_456 .
C6 C5 C7 111.1(7) . .
C6 C5 C4 112.6(7) . .
C7 C5 C4 110.2(6) . .
C6 C5 H5 107.6 . .
C7 C5 H5 107.5 . .
C4 C5 H5 107.5 . .
C5 C6 H6A 109.5 . .
C5 C6 H6B 109.5 . .
H6A C6 H6B 109.5 . .
C5 C6 H6C 109.4 . .
H6A C6 H6C 109.5 . .
H6B C6 H6C 109.5 . .
C5 C7 H7A 109.5 . .
C5 C7 H7B 109.4 . .
H7A C7 H7B 109.5 . .
C5 C7 H7C 109.5 . .
H7A C7 H7C 109.5 . .
H7B C7 H7C 109.5 . .
N2 C8 C12 111.5(5) . .
N2 C8 C9 110.5(6) . .
C12 C8 C9 111.4(6) . .
N2 C8 H8 107.7 . .
C12 C8 H8 107.8 . .
C9 C8 H8 107.7 . .
C11 C9 C8 112.4(7) . .
C11 C9 C10 108.8(8) . .
C8 C9 C10 109.0(7) . .
C11 C9 H9 108.9 . .
C8 C9 H9 108.8 . .
C10 C9 H9 108.9 . .
C9 C10 H10A 109.5 . .
C9 C10 H10B 109.4 . .
H10A C10 H10B 109.5 . .
C9 C10 H10C 109.5 . .
H10A C10 H10C 109.5 . .
H10B C10 H10C 109.5 . .
C9 C11 H11A 109.5 . .
C9 C11 H11B 109.4 . .
H11A C11 H11B 109.5 . .
C9 C11 H11C 109.5 . .
H11A C11 H11C 109.5 . .
H11B C11 H11C 109.5 . .
O2 C12 O1 126.8(7) . .
O2 C12 C8 118.2(6) . .
O1 C12 C8 115.0(6) . .
O4 C13 O3 127.1(7) . .
O4 C13 C36 121.6(7) . 1_545
O3 C13 C36 111.3(7) . 1_545
O6 C14 O5 128.1(8) . .
O6 C14 C4 117.6(7) . 4_556
O5 C14 C4 114.3(6) . 4_556
N3 C15 N4 108.7(5) . .
N3 C15 H15 125.7 . .
N4 C15 H15 125.6 . .
C17 C16 N4 108.2(5) . .
C17 C16 H16 125.9 . .
N4 C16 H16 125.9 . .
C16 C17 N3 105.8(5) . .
C16 C17 H17 127.1 . .
N3 C17 H17 127.1 . .
N3 C18 C19 110.7(6) . .
N3 C18 C20 111.4(6) . .
C19 C18 C20 111.3(6) . .
N3 C18 H18 107.7 . .
C19 C18 H18 107.8 . .
C20 C18 H18 107.8 . .
O8 C19 O7 126.7(7) . .
O8 C19 C18 121.6(7) . .
O7 C19 C18 111.7(6) . .
C21 C20 C22 112.2(8) . .
C21 C20 C18 114.0(7) . .
C22 C20 C18 111.0(7) . .
C21 C20 H20 106.3 . .
C22 C20 H20 106.4 . .
C18 C20 H20 106.4 . .
C20 C21 H21A 109.4 . .
C20 C21 H21B 109.5 . .
H21A C21 H21B 109.5 . .
C20 C21 H21C 109.5 . .
H21A C21 H21C 109.5 . .
H21B C21 H21C 109.5 . .
C20 C22 H22A 109.5 . .
C20 C22 H22B 109.5 . .
H22A C22 H22B 109.5 . .
C20 C22 H22C 109.5 . .
H22A C22 H22C 109.5 . .
H22B C22 H22C 109.5 . .
N4 C23 C25 112.0(6) . .
N4 C23 C24 112.4(6) . .
C25 C23 C24 111.9(6) . .
N4 C23 H23 106.7 . .
C25 C23 H23 106.7 . .
C24 C23 H23 106.7 . .
O10 C24 O9 127.7(7) . .
O10 C24 C23 115.2(6) . .
O9 C24 C23 117.1(6) . .
C26 C25 C23 112.2(7) . .
C26 C25 C27 112.0(8) . .
C23 C25 C27 111.5(6) . .
C26 C25 H25 106.9 . .
C23 C25 H25 106.9 . .
C27 C25 H25 106.9 . .
C25 C26 H26A 109.5 . .
C25 C26 H26B 109.5 . .
H26A C26 H26B 109.5 . .
C25 C26 H26C 109.5 . .
H26A C26 H26C 109.5 . .
H26B C26 H26C 109.5 . .
C25 C27 H27A 109.5 . .
C25 C27 H27B 109.5 . .
H27A C27 H27B 109.5 . .
C25 C27 H27C 109.4 . .
H27A C27 H27C 109.5 . .
H27B C27 H27C 109.5 . .
N5 C28 N6 108.7(6) . .
N5 C28 H28 125.6 . .
N6 C28 H28 125.7 . .
C30 C29 N6 108.0(6) . .
C30 C29 H29 126.0 . .
N6 C29 H29 126.0 . .
C29 C30 N5 107.1(6) . .
C29 C30 H30 126.4 . .
N5 C30 H30 126.4 . .
N5 C31 C33 110.1(6) . .
N5 C31 C32 110.0(6) . .
C33 C31 C32 112.0(6) . .
N5 C31 H31 108.2 . .
C33 C31 H31 108.3 . .
C32 C31 H31 108.2 . .
O16 C32 O15 127.4(7) . .
O16 C32 C31 118.6(7) . .
O15 C32 C31 113.9(6) . .
C34 C33 C35 112.6(8) . .
C34 C33 C31 111.3(8) . .
C35 C33 C31 108.2(8) . .
C34 C33 H33 108.2 . .
C35 C33 H33 108.2 . .
C31 C33 H33 108.2 . .
C33 C34 H34A 109.4 . .
C33 C34 H34B 109.5 . .
H34A C34 H34B 109.5 . .
C33 C34 H34C 109.4 . .
H34A C34 H34C 109.5 . .
H34B C34 H34C 109.5 . .
C33 C35 H35A 109.4 . .
C33 C35 H35B 109.5 . .
H35A C35 H35B 109.5 . .
C33 C35 H35C 109.5 . .
H35A C35 H35C 109.5 . .
H35B C35 H35C 109.5 . .
N6 C36 C37 112.5(6) . .
N6 C36 C13 111.4(6) . 1_565
C37 C36 C13 109.6(6) . 1_565
N6 C36 H36 107.8 . .
C37 C36 H36 107.7 . .
C13 C36 H36 107.8 1_565 .
C39 C37 C36 113.4(8) . .
C39 C37 C38 112.0(8) . .
C36 C37 C38 109.9(7) . .
C39 C37 H37 107.1 . .
C36 C37 H37 107.1 . .
C38 C37 H37 107.0 . .
C37 C38 H38A 109.5 . .
C37 C38 H38B 109.4 . .
H38A C38 H38B 109.5 . .
C37 C38 H38C 109.5 . .
H38A C38 H38C 109.5 . .
H38B C38 H38C 109.5 . .
C37 C39 H39A 109.5 . .
C37 C39 H39B 109.4 . .
H39A C39 H39B 109.5 . .
C37 C39 H39C 109.5 . .
H39A C39 H39C 109.5 . .
H39B C39 H39C 109.5 . .
N8 C40 N7 108.6(6) . .
N8 C40 H40 125.7 . .
N7 C40 H40 125.7 . .
C42 C41 N7 106.6(6) . .
C42 C41 H41 126.7 . .
N7 C41 H41 126.7 . .
C41 C42 N8 107.2(6) . .
C41 C42 H42 126.4 . .
N8 C42 H42 126.4 . .
N7 C43 C45 112.4(6) . .
N7 C43 C44 113.1(5) . .
C45 C43 C44 111.2(7) . .
N7 C43 H43 106.5 . .
C45 C43 H43 106.6 . .
C44 C43 H43 106.5 . .
O12 C44 O11 125.4(8) . .
O12 C44 C43 115.7(7) . .
O11 C44 C43 118.9(6) . .
C43 C45 C47 112.1(8) . .
C43 C45 C46 112.3(7) . .
C47 C45 C46 111.5(9) . .
C43 C45 H45 106.9 . .
C47 C45 H45 106.9 . .
C46 C45 H45 106.8 . .
C45 C46 H46A 109.4 . .
C45 C46 H46B 109.4 . .
H46A C46 H46B 109.5 . .
C45 C46 H46C 109.6 . .
H46A C46 H46C 109.5 . .
H46B C46 H46C 109.5 . .
C45 C47 H47A 109.5 . .
C45 C47 H47B 109.5 . .
H47A C47 H47B 109.5 . .
C45 C47 H47C 109.4 . .
H47A C47 H47C 109.5 . .
H47B C47 H47C 109.5 . .
O14 C48 O13 126.9(7) . .
O14 C48 C49 121.9(7) . .
O13 C48 C49 111.2(7) . .
N8 C49 C48 111.3(6) 4_566 .
N8 C49 C50 113.0(6) 4_566 .
C48 C49 C50 113.6(6) . .
N8 C49 H49 106.1 4_566 .
C48 C49 H49 106.1 . .
C50 C49 H49 106.1 . .
C51 C50 C52 113.1(8) . .
C51 C50 C49 113.0(7) . .
C52 C50 C49 110.6(7) . .
C51 C50 H50 106.6 . .
C52 C50 H50 106.5 . .
C49 C50 H50 106.6 . .
C50 C51 H51A 109.5 . .
C50 C51 H51B 109.4 . .
H51A C51 H51B 109.5 . .
C50 C51 H51C 109.5 . .
H51A C51 H51C 109.5 . .
H51B C51 H51C 109.5 . .
C50 C52 H52A 109.4 . .
C50 C52 H52B 109.6 . .
H52A C52 H52B 109.5 . .
C50 C52 H52C 109.4 . .
H52A C52 H52C 109.5 . .
H52B C52 H52C 109.5 . .

loop_
_geom_bond_atom_site_label_1
_geom_bond_atom_site_label_2
_geom_bond_distance
_geom_bond_site_symmetry_2
Zn1 O1 1.944(5) .
Zn1 O3 1.963(5) .
Zn1 O5 1.970(5) .
Zn1 O7 1.990(5) .
Zn2 O15 1.940(5) .
Zn2 O13 1.943(5) .
Zn2 O11 1.957(5) .
Zn2 O9 1.993(5) .
O1 C12 1.277(8) .
O2 C12 1.240(9) .
O3 C13 1.293(10) .
O4 C13 1.185(10) .
O5 C14 1.257(10) .
O6 C14 1.218(11) .
O7 C19 1.294(9) .
O8 C19 1.223(9) .
O9 C24 1.267(9) .
O10 C24 1.226(9) .
O11 C44 1.268(9) .
O12 C44 1.243(10) .
O13 C48 1.287(10) .
O14 C48 1.220(9) .
O15 C32 1.289(9) .
O16 C32 1.215(9) .
N1 C1 1.331(9) .
N1 C2 1.380(9) .
N1 C4 1.461(9) .
N2 C1 1.323(10) .
N2 C3 1.368(10) .
N2 C8 1.484(9) .
N3 C15 1.329(8) .
N3 C17 1.385(8) .
N3 C18 1.473(8) .
N4 C15 1.344(9) .
N4 C16 1.383(8) .
N4 C23 1.467(8) .
N5 C28 1.332(9) .
N5 C30 1.369(10) .
N5 C31 1.490(9) .
N6 C28 1.339(10) .
N6 C29 1.391(9) .
N6 C36 1.474(8) .
N7 C40 1.330(9) .
N7 C41 1.377(9) .
N7 C43 1.492(8) .
N8 C40 1.325(9) .
N8 C42 1.400(9) .
N8 C49 1.489(9) 4_466
C1 H1 0.9400 .
C2 C3 1.358(11) .
C2 H2 0.9400 .
C3 H3 0.9400 .
C4 C5 1.530(10) .
C4 C14 1.544(10) 4_456
C4 H4 0.9900 .
C5 C6 1.524(11) .
C5 C7 1.531(12) .
C5 H5 0.9900 .
C6 H6A 0.9700 .
C6 H6B 0.9700 .
C6 H6C 0.9700 .
C7 H7A 0.9700 .
C7 H7B 0.9700 .
C7 H7C 0.9700 .
C8 C12 1.522(10) .
C8 C9 1.561(11) .
C8 H8 0.9900 .
C9 C11 1.492(14) .
C9 C10 1.559(13) .
C9 H9 0.9900 .
C10 H10A 0.9700 .
C10 H10B 0.9700 .
C10 H10C 0.9700 .
C11 H11A 0.9700 .
C11 H11B 0.9700 .
C11 H11C 0.9700 .
C13 C36 1.555(10) 1_545
C14 C4 1.544(10) 4_556
C15 H15 0.9400 .
C16 C17 1.364(9) .
C16 H16 0.9400 .
C17 H17 0.9400 .
C18 C19 1.522(10) .
C18 C20 1.538(12) .
C18 H18 0.9900 .
C20 C21 1.521(14) .
C20 C22 1.538(13) .
C20 H20 0.9900 .
C21 H21A 0.9700 .
C21 H21B 0.9700 .
C21 H21C 0.9700 .
C22 H22A 0.9700 .
C22 H22B 0.9700 .
C22 H22C 0.9700 .
C23 C25 1.533(12) .
C23 C24 1.542(10) .
C23 H23 0.9900 .
C25 C26 1.503(12) .
C25 C27 1.544(13) .
C25 H25 0.9900 .
C26 H26A 0.9700 .
C26 H26B 0.9700 .
C26 H26C 0.9700 .
C27 H27A 0.9700 .
C27 H27B 0.9700 .
C27 H27C 0.9700 .
C28 H28 0.9400 .
C29 C30 1.336(10) .
C29 H29 0.9400 .
C30 H30 0.9400 .
C31 C33 1.540(12) .
C31 C32 1.548(9) .
C31 H31 0.9900 .
C33 C34 1.514(13) .
C33 C35 1.525(14) .
C33 H33 0.9900 .
C34 H34A 0.9700 .
C34 H34B 0.9700 .
C34 H34C 0.9700 .
C35 H35A 0.9700 .
C35 H35B 0.9700 .
C35 H35C 0.9700 .
C36 C37 1.539(11) .
C36 C13 1.555(10) 1_565
C36 H36 0.9900 .
C37 C39 1.466(15) .
C37 C38 1.551(13) .
C37 H37 0.9900 .
C38 H38A 0.9700 .
C38 H38B 0.9700 .
C38 H38C 0.9700 .
C39 H39A 0.9700 .
C39 H39B 0.9700 .
C39 H39C 0.9700 .
C40 H40 0.9400 .
C41 C42 1.347(11) .
C41 H41 0.9400 .
C42 H42 0.9400 .
C43 C45 1.517(12) .
C43 C44 1.532(10) .
C43 H43 0.9900 .
C45 C47 1.521(13) .
C45 C46 1.554(15) .
C45 H45 0.9900 .
C46 H46A 0.9700 .
C46 H46B 0.9700 .
C46 H46C 0.9700 .
C47 H47A 0.9700 .
C47 H47B 0.9700 .
C47 H47C 0.9700 .
C48 C49 1.526(10) .
C49 N8 1.489(9) 4_566
C49 C50 1.544(11) .
C49 H49 0.9900 .
C50 C51 1.469(13) .
C50 C52 1.515(13) .
C50 H50 0.9900 .
C51 H51A 0.9700 .
C51 H51B 0.9700 .
C51 H51C 0.9700 .
C52 H52A 0.9700 .
C52 H52B 0.9700 .
C52 H52C 0.9700 .

loop_
_geom_torsion_atom_site_label_1
_geom_torsion_atom_site_label_2
_geom_torsion_atom_site_label_3
_geom_torsion_atom_site_label_4
_geom_torsion
_geom_torsion_site_symmetry_1
_geom_torsion_site_symmetry_4
O3 Zn1 O1 C12 38.6(6) . .
O5 Zn1 O1 C12 -96.9(5) . .
O7 Zn1 O1 C12 157.9(5) . .
O1 Zn1 O3 C13 36.3(6) . .
O5 Zn1 O3 C13 168.8(5) . .
O7 Zn1 O3 C13 -75.2(5) . .
O1 Zn1 O5 C14 146.7(5) . .
O3 Zn1 O5 C14 9.6(6) . .
O7 Zn1 O5 C14 -111.6(6) . .
O1 Zn1 O7 C19 173.3(5) . .
O3 Zn1 O7 C19 -61.8(5) . .
O5 Zn1 O7 C19 62.4(5) . .
O15 Zn2 O9 C24 42.1(6) . .
O13 Zn2 O9 C24 -81.1(6) . .
O11 Zn2 O9 C24 158.4(5) . .
O15 Zn2 O11 C44 81.2(6) . .
O13 Zn2 O11 C44 -143.8(6) . .
O9 Zn2 O11 C44 -26.5(6) . .
O15 Zn2 O13 C48 20.1(6) . .
O11 Zn2 O13 C48 -110.7(5) . .
O9 Zn2 O13 C48 128.1(5) . .
O13 Zn2 O15 C32 -77.6(6) . .
O11 Zn2 O15 C32 53.1(6) . .
O9 Zn2 O15 C32 170.0(6) . .
C3 N2 C1 N1 -0.6(8) . .
C8 N2 C1 N1 177.5(7) . .
C2 N1 C1 N2 0.5(8) . .
C4 N1 C1 N2 -174.3(6) . .
C1 N1 C2 C3 -0.3(8) . .
C4 N1 C2 C3 174.4(7) . .
N1 C2 C3 N2 -0.1(9) . .
C1 N2 C3 C2 0.4(9) . .
C8 N2 C3 C2 -177.7(7) . .
C1 N1 C4 C5 116.7(8) . .
C2 N1 C4 C5 -57.1(9) . .
C1 N1 C4 C14 -117.9(8) . 4_456
C2 N1 C4 C14 68.2(9) . 4_456
N1 C4 C5 C6 -53.8(9) . .
C14 C4 C5 C6 -178.8(8) 4_456 .
N1 C4 C5 C7 -178.5(6) . .
C14 C4 C5 C7 56.5(8) 4_456 .
C1 N2 C8 C12 62.2(10) . .
C3 N2 C8 C12 -120.0(7) . .
C1 N2 C8 C9 -62.3(9) . .
C3 N2 C8 C9 115.5(8) . .
N2 C8 C9 C11 -48.1(9) . .
C12 C8 C9 C11 -172.7(7) . .
N2 C8 C9 C10 -168.8(7) . .
C12 C8 C9 C10 66.7(9) . .
Zn1 O1 C12 O2 10.4(10) . .
Zn1 O1 C12 C8 -168.1(4) . .
N2 C8 C12 O2 151.6(7) . .
C9 C8 C12 O2 -84.4(8) . .
N2 C8 C12 O1 -29.8(9) . .
C9 C8 C12 O1 94.2(7) . .
Zn1 O3 C13 O4 1.1(11) . .
Zn1 O3 C13 C36 -178.5(5) . 1_545
Zn1 O5 C14 O6 -27.3(13) . .
Zn1 O5 C14 C4 150.4(5) . 4_556
C17 N3 C15 N4 -0.7(8) . .
C18 N3 C15 N4 -173.8(6) . .
C16 N4 C15 N3 1.1(8) . .
C23 N4 C15 N3 176.3(6) . .
C15 N4 C16 C17 -1.2(8) . .
C23 N4 C16 C17 -176.5(7) . .
N4 C16 C17 N3 0.7(8) . .
C15 N3 C17 C16 -0.1(8) . .
C18 N3 C17 C16 172.6(7) . .
C15 N3 C18 C19 -137.2(7) . .
C17 N3 C18 C19 51.0(9) . .
C15 N3 C18 C20 98.4(8) . .
C17 N3 C18 C20 -73.4(9) . .
Zn1 O7 C19 O8 -2.8(10) . .
Zn1 O7 C19 C18 177.7(5) . .
N3 C18 C19 O8 -1.9(10) . .
C20 C18 C19 O8 122.6(8) . .
N3 C18 C19 O7 177.6(6) . .
C20 C18 C19 O7 -57.9(8) . .
N3 C18 C20 C21 73.0(8) . .
C19 C18 C20 C21 -51.0(9) . .
N3 C18 C20 C22 -54.8(9) . .
C19 C18 C20 C22 -178.9(7) . .
C15 N4 C23 C25 -77.9(9) . .
C16 N4 C23 C25 96.5(8) . .
C15 N4 C23 C24 49.1(10) . .
C16 N4 C23 C24 -136.5(7) . .
Zn2 O9 C24 O10 26.3(11) . .
Zn2 O9 C24 C23 -153.3(5) . .
N4 C23 C24 O10 163.8(6) . .
C25 C23 C24 O10 -69.2(8) . .
N4 C23 C24 O9 -16.6(9) . .
C25 C23 C24 O9 110.4(7) . .
N4 C23 C25 C26 -59.0(9) . .
C24 C23 C25 C26 173.7(7) . .
N4 C23 C25 C27 67.5(8) . .
C24 C23 C25 C27 -59.8(8) . .
C30 N5 C28 N6 -0.8(8) . .
C31 N5 C28 N6 -178.0(6) . .
C29 N6 C28 N5 0.5(8) . .
C36 N6 C28 N5 175.3(7) . .
C28 N6 C29 C30 0.0(8) . .
C36 N6 C29 C30 -175.1(6) . .
N6 C29 C30 N5 -0.5(8) . .
C28 N5 C30 C29 0.8(8) . .
C31 N5 C30 C29 177.9(6) . .
C28 N5 C31 C33 108.1(8) . .
C30 N5 C31 C33 -68.6(9) . .
C28 N5 C31 C32 -128.0(7) . .
C30 N5 C31 C32 55.2(9) . .
Zn2 O15 C32 O16 -33.3(11) . .
Zn2 O15 C32 C31 149.9(5) . .
N5 C31 C32 O16 119.0(7) . .
C33 C31 C32 O16 -118.3(8) . .
N5 C31 C32 O15 -63.9(8) . .
C33 C31 C32 O15 58.8(8) . .
N5 C31 C33 C34 171.3(7) . .
C32 C31 C33 C34 48.6(10) . .
N5 C31 C33 C35 -64.4(10) . .
C32 C31 C33 C35 172.9(9) . .
C28 N6 C36 C37 -87.7(9) . .
C29 N6 C36 C37 86.3(8) . .
C28 N6 C36 C13 35.7(10) . 1_565
C29 N6 C36 C13 -150.2(7) . 1_565
N6 C36 C37 C39 59.5(9) . .
C13 C36 C37 C39 -65.0(9) 1_565 .
N6 C36 C37 C38 -66.7(9) . .
C13 C36 C37 C38 168.9(7) 1_565 .
C42 N8 C40 N7 1.0(8) . .
C49 N8 C40 N7 -178.4(6) 4_466 .
C41 N7 C40 N8 0.1(8) . .
C43 N7 C40 N8 172.3(6) . .
C40 N7 C41 C42 -1.2(9) . .
C43 N7 C41 C42 -173.7(7) . .
N7 C41 C42 N8 1.8(8) . .
C40 N8 C42 C41 -1.8(8) . .
C49 N8 C42 C41 177.6(7) 4_466 .
C40 N7 C43 C45 -75.5(9) . .
C41 N7 C43 C45 95.6(8) . .
C40 N7 C43 C44 51.4(10) . .
C41 N7 C43 C44 -137.4(7) . .
Zn2 O11 C44 O12 33.9(12) . .
Zn2 O11 C44 C43 -144.7(6) . .
N7 C43 C44 O12 176.3(7) . .
C45 C43 C44 O12 -56.2(10) . .
N7 C43 C44 O11 -5.0(10) . .
C45 C43 C44 O11 122.6(8) . .
N7 C43 C45 C47 -52.1(9) . .
C44 C43 C45 C47 180.0(7) . .
N7 C43 C45 C46 74.3(9) . .
C44 C43 C45 C46 -53.6(10) . .
Zn2 O13 C48 O14 15.3(10) . .
Zn2 O13 C48 C49 -164.6(5) . .
O14 C48 C49 N8 -11.7(9) . 4_566
O13 C48 C49 N8 168.3(6) . 4_566
O14 C48 C49 C50 117.2(8) . .
O13 C48 C49 C50 -62.8(8) . .
N8 C49 C50 C51 69.0(9) 4_566 .
C48 C49 C50 C51 -59.0(10) . .
N8 C49 C50 C52 -58.9(9) 4_566 .
C48 C49 C50 C52 173.1(8) . .

loop_
_platon_squeeze_void_nr
_platon_squeeze_void_average_x
_platon_squeeze_void_average_y
_platon_squeeze_void_average_z
_platon_squeeze_void_volume
_platon_squeeze_void_count_electrons
1 0.027 -0.037 0.799 46.9 9.3
2 -0.027 0.463 0.701 46.9 9.9
3 -0.022 0.392 0.213 19.3 2.2
4 0.022 0.892 0.287 19.3 1.7
5 0.117 0.687 0.936 43.9 17.0
6 0.133 0.240 0.994 8.9 8.2
7 0.383 0.313 0.436 43.9 16.6
8 0.367 0.760 0.494 8.9 8.2
9 0.473 1.037 0.299 46.9 8.9
10 0.478 0.108 0.787 19.3 1.7
11 0.522 0.608 0.713 19.3 2.0
12 0.527 0.537 0.201 46.9 9.7
13 0.617 0.813 0.063 43.8 17.0
14 0.633 0.260 0.006 8.9 8.2
15 0.882 0.187 0.563 43.9 17.2
16 0.866 0.740 0.506 8.8 7.9
